data_7038396
loop_
_publ_author_name
'Zhang, Sheng'
'Ke, Hongshan'
'Shi, Quan'
'Zhang, Jangwei'
'Yang, Qi'
'Wei, Qing'
'Xie, Gang'
'Wang, Wenyuan'
'Yang, Desuo'
'Chen, Sanping'

_publ_section_title
;
 Dysprosium(iii) complexes with a square-antiprism configuration featuring
 mononuclear single-molecule magnetic behaviours based on different
 \b-diketonate ligands and auxiliary ligands.
;
_journal_issue 12
_journal_name_full 'Dalton transactions (Cambridge, England : 2003)'
_journal_page_first 5310
_journal_page_last 5320
_journal_paper_doi 10.1039/c6dt00219f
_journal_volume 45
_journal_year 2016
_chemical_formula_sum 'C45 H31 Dy F9 N3 O8'
_chemical_formula_weight 1075.23
_chemical_name_systematic
; 
 ? 
;
_space_group_IT_number 2
_symmetry_cell_setting triclinic
_symmetry_space_group_name_Hall '-P 1'
_symmetry_space_group_name_H-M 'P -1'
_atom_sites_solution_hydrogens geom
_atom_sites_solution_primary direct
_atom_sites_solution_secondary difmap
_audit_creation_method SHELXL-97
_audit_update_record
;
2016-02-03 deposited with the CCDC.
2016-02-10 downloaded from the CCDC.
;
_cell_angle_alpha 93.993(15)
_cell_angle_beta 91.198(14)
_cell_angle_gamma 94.372(14)
_cell_formula_units_Z 2
_cell_length_a 10.035(7)
_cell_length_b 13.495(9)
_cell_length_c 16.844(12)
_cell_measurement_reflns_used 3524
_cell_measurement_temperature 296(2)
_cell_measurement_theta_max 25.10
_cell_measurement_theta_min 1.96
_cell_volume 2268(3)
_computing_structure_refinement 'SHELXL-97 (Sheldrick, 1997)'
_computing_structure_solution 'SHELXS-97 (Sheldrick, 1990)'
_diffrn_ambient_temperature 296(2)
_diffrn_measured_fraction_theta_full 0.989
_diffrn_measured_fraction_theta_max 0.989
_diffrn_measurement_device_type 'Bruker APEX SMART II'
_diffrn_measurement_method \w
_diffrn_radiation_monochromator graphite
_diffrn_radiation_source 'fine-focus sealed tube'
_diffrn_radiation_type MoK\a
_diffrn_radiation_wavelength 0.71073
_diffrn_reflns_av_R_equivalents 0.1446
_diffrn_reflns_av_unetI/netI 0.4552
_diffrn_reflns_limit_h_max 11
_diffrn_reflns_limit_h_min -8
_diffrn_reflns_limit_k_max 11
_diffrn_reflns_limit_k_min -16
_diffrn_reflns_limit_l_max 18
_diffrn_reflns_limit_l_min -20
_diffrn_reflns_number 11338
_diffrn_reflns_theta_full 25.03
_diffrn_reflns_theta_max 25.03
_diffrn_reflns_theta_min 2.01
_exptl_absorpt_coefficient_mu 1.739
_exptl_absorpt_correction_T_max 0.9019
_exptl_absorpt_correction_T_min 0.7973
_exptl_absorpt_correction_type multi-scan
_exptl_absorpt_process_details SADABS
_exptl_crystal_colour pink
_exptl_crystal_density_diffrn 1.574
_exptl_crystal_density_method 'not measured'
_exptl_crystal_description block
_exptl_crystal_F_000 1066
_exptl_crystal_size_max 0.27
_exptl_crystal_size_mid 0.19
_exptl_crystal_size_min 0.12
_refine_diff_density_max 0.585
_refine_diff_density_min -0.699
_refine_diff_density_rms 0.118
_refine_ls_extinction_method none
_refine_ls_goodness_of_fit_ref 0.956
_refine_ls_hydrogen_treatment mixed
_refine_ls_matrix_type full
_refine_ls_number_parameters 708
_refine_ls_number_reflns 7914
_refine_ls_number_restraints 1422
_refine_ls_restrained_S_all 0.906
_refine_ls_R_factor_all 0.3406
_refine_ls_R_factor_gt 0.0963
_refine_ls_shift/su_max 0.001
_refine_ls_shift/su_mean 0.000
_refine_ls_structure_factor_coef Fsqd
_refine_ls_weighting_details 'calc w=1/[\s^2^(Fo^2^)+(0.0100P)^2^+7.0000P] where P=(Fo^2^+2Fc^2^)/3'
_refine_ls_weighting_scheme calc
_refine_ls_wR_factor_gt 0.1244
_refine_ls_wR_factor_ref 0.1831
_reflns_number_gt 2008
_reflns_number_total 7914
_reflns_threshold_expression >2sigma(I)
_cod_data_source_file c6dt00219f2.cif
_cod_data_source_block 1
_cod_depositor_comments 'Adding full bibliography for 7038396--7038398.cif.'
_cod_original_sg_symbol_H-M p-1
_cod_database_code 7038396

loop_
_symmetry_equiv_pos_as_xyz
'x, y, z'
'-x, -y, -z'

loop_
_atom_site_label
_atom_site_type_symbol
_atom_site_fract_x
_atom_site_fract_y
_atom_site_fract_z
_atom_site_U_iso_or_equiv
_atom_site_adp_type
_atom_site_occupancy
_atom_site_symmetry_multiplicity
_atom_site_calc_flag
_atom_site_refinement_flags
_atom_site_disorder_assembly
_atom_site_disorder_group
Dy1 Dy 0.66697(11) 0.79775(7) 0.23878(6) 0.0785(4) Uani 1 1 d U A .
C1 C 0.323(2) 0.8074(14) 0.2600(11) 0.106(5) Uani 1 1 d U . .
H1 H 0.3363 0.7522 0.2884 0.128 Uiso 1 1 calc R . .
C2 C 0.176(2) 0.9176(15) 0.2105(12) 0.111(5) Uani 1 1 d U . .
H2 H 0.0890 0.9375 0.2070 0.133 Uiso 1 1 calc R . .
C3 C 0.199(2) 0.8388(14) 0.2534(12) 0.104(5) Uani 1 1 d U . .
H3 H 0.1281 0.8060 0.2785 0.124 Uiso 1 1 calc R . .
C4 C 0.276(2) 0.9692(15) 0.1718(12) 0.102(5) Uani 1 1 d U A .
C5 C 0.4085(19) 0.9329(15) 0.1830(11) 0.084(4) Uani 1 1 d U . .
C6 C 0.2681(16) 1.0582(14) 0.1328(12) 0.114(5) Uani 1 1 d DU . .
C7 C 0.377(2) 1.1010(14) 0.0960(11) 0.107(5) Uani 1 1 d U A .
H7 H 0.3669 1.1561 0.0668 0.128 Uiso 1 1 calc R . .
C8 C 0.499(2) 1.0645(15) 0.1014(12) 0.098(5) Uani 1 1 d U . .
C9 C 0.517(2) 0.9814(15) 0.1470(12) 0.096(5) Uani 1 1 d U A .
C10 C 0.612(2) 1.1110(14) 0.0676(11) 0.106(5) Uani 1 1 d U A .
H10 H 0.6042 1.1658 0.0377 0.127 Uiso 1 1 calc R . .
C11 C 0.738(2) 1.0722(14) 0.0801(12) 0.113(5) Uani 1 1 d U . .
H11 H 0.8156 1.0992 0.0585 0.135 Uiso 1 1 calc R A .
C12 C 0.736(2) 0.9907(14) 0.1270(11) 0.099(5) Uani 1 1 d U A .
H12 H 0.8195 0.9674 0.1361 0.119 Uiso 1 1 calc R . .
C13 C 0.341(2) 0.7836(15) 0.7099(11) 0.174(9) Uani 1 1 d DU . .
H13A H 0.3941 0.8117 0.7552 0.261 Uiso 1 1 calc R . .
H13B H 0.3270 0.7127 0.7126 0.261 Uiso 1 1 calc R . .
H13C H 0.2559 0.8120 0.7100 0.261 Uiso 1 1 calc R . .
C14 C 0.414(2) 0.8069(16) 0.6323(12) 0.125(6) Uani 1 1 d DU . .
C15 C 0.530(2) 0.8699(14) 0.6415(12) 0.126(6) Uani 1 1 d DU . .
H15 H 0.5585 0.8946 0.6925 0.151 Uiso 1 1 calc R . .
C16 C 0.609(2) 0.8982(13) 0.5754(12) 0.117(5) Uani 1 1 d U . .
H16 H 0.6891 0.9373 0.5829 0.141 Uiso 1 1 calc R . .
C17 C 0.560(2) 0.8651(14) 0.5001(13) 0.102(5) Uani 1 1 d U . .
C18 C 0.442(2) 0.8012(14) 0.4930(11) 0.110(5) Uani 1 1 d U . .
H18 H 0.4114 0.7761 0.4426 0.132 Uiso 1 1 calc R . .
C19 C 0.370(2) 0.7744(14) 0.5595(13) 0.124(6) Uani 1 1 d U . .
H19 H 0.2912 0.7336 0.5527 0.148 Uiso 1 1 calc R . .
C20 C 0.633(2) 0.8812(14) 0.4276(12) 0.090(5) Uani 1 1 d U A .
C21 C 0.751(2) 0.9489(13) 0.4302(11) 0.095(5) Uani 1 1 d U . .
H21 H 0.7781 0.9812 0.4791 0.114 Uiso 1 1 calc R . .
C22 C 0.8241(13) 0.9683(13) 0.3685(10) 0.096(6) Uani 1 1 d DU A .
C23 C 0.9506(15) 1.0443(9) 0.3780(7) 0.141(8) Uani 1 1 d DU . .
C24 C 0.9369(16) 0.6214(10) 0.4033(9) 0.178(8) Uani 1 1 d DU . .
C25 C 0.807(2) 0.6437(14) 0.3555(11) 0.124(6) Uani 1 1 d DU A .
C26 C 0.687(2) 0.5884(15) 0.3618(12) 0.113(6) Uani 1 1 d U . .
H26 H 0.6872 0.5419 0.4001 0.135 Uiso 1 1 calc R C .
C27 C 0.575(2) 0.5903(16) 0.3239(14) 0.110(6) Uani 1 1 d DU A .
C28 C 0.450(2) 0.5159(15) 0.3269(15) 0.124(5) Uani 1 1 d DU . .
C29 C 0.446(2) 0.4509(15) 0.3860(13) 0.127(5) Uani 1 1 d U C .
H29 H 0.5183 0.4527 0.4218 0.152 Uiso 1 1 calc R . .
C30 C 0.334(3) 0.3800(15) 0.3942(14) 0.135(6) Uani 1 1 d U . .
H30 H 0.3319 0.3341 0.4330 0.162 Uiso 1 1 calc R C .
C31 C 0.229(3) 0.3846(17) 0.3409(16) 0.130(6) Uani 1 1 d U C .
C32 C 0.108(2) 0.3061(15) 0.3438(15) 0.213(10) Uani 1 1 d U . .
H32A H 0.0335 0.3375 0.3662 0.319 Uiso 1 1 calc R C .
H32B H 0.1315 0.2539 0.3762 0.319 Uiso 1 1 calc R . .
H32C H 0.0847 0.2784 0.2909 0.319 Uiso 1 1 calc R . .
C33 C 0.240(2) 0.4426(16) 0.2802(14) 0.140(6) Uani 1 1 d U . .
H33 H 0.1773 0.4311 0.2386 0.168 Uiso 1 1 calc R C .
C34 C 0.340(2) 0.5195(14) 0.2748(12) 0.118(5) Uani 1 1 d U C .
H34 H 0.3342 0.5692 0.2396 0.141 Uiso 1 1 calc R . .
C35 C 0.8567(18) 0.7326(13) 0.0836(9) 0.089(6) Uani 1 1 d DU A .
C36 C 1.0010(17) 0.7285(9) 0.0532(7) 0.160(7) Uani 1 1 d DU . .
C37 C 0.745(2) 0.6950(13) 0.0348(11) 0.098(5) Uani 1 1 d U . .
H37 H 0.7625 0.6708 -0.0166 0.118 Uiso 1 1 calc R D .
C38 C 0.608(2) 0.6903(14) 0.0565(12) 0.078(5) Uani 1 1 d U A .
C39 C 0.504(2) 0.6408(13) -0.0029(11) 0.096(5) Uani 1 1 d DU . .
C40 C 0.525(2) 0.6217(13) -0.0837(10) 0.101(5) Uani 1 1 d DU D .
H40 H 0.6096 0.6358 -0.1034 0.122 Uiso 1 1 calc R . .
C41 C 0.373(2) 0.6242(13) 0.0210(12) 0.098(5) Uani 1 1 d U D .
H41 H 0.3509 0.6464 0.0722 0.118 Uiso 1 1 calc R . .
C42 C 0.282(2) 0.5783(13) -0.0267(12) 0.103(5) Uani 1 1 d U . .
H42 H 0.2011 0.5545 -0.0066 0.124 Uiso 1 1 calc R D .
C43 C 0.304(2) 0.5650(15) -0.1060(14) 0.105(5) Uani 1 1 d U D .
C44 C 0.425(2) 0.5829(14) -0.1340(13) 0.110(6) Uani 1 1 d U . .
H44 H 0.4406 0.5690 -0.1877 0.132 Uiso 1 1 calc R D .
C45 C 0.192(2) 0.5276(14) -0.1660(11) 0.139(7) Uani 1 1 d U . .
H45A H 0.1331 0.5795 -0.1725 0.209 Uiso 1 1 calc R D .
H45B H 0.1425 0.4707 -0.1470 0.209 Uiso 1 1 calc R . .
H45C H 0.2297 0.5092 -0.2163 0.209 Uiso 1 1 calc R . .
N1 N 0.4311(15) 0.8575(10) 0.2244(8) 0.081(5) Uani 1 1 d U . .
N2 N 0.6399(16) 0.9428(9) 0.1595(8) 0.075(4) Uani 1 1 d U . .
O1 O 0.5940(12) 0.8363(7) 0.3629(7) 0.096(5) Uani 1 1 d . . .
O2 O 0.8131(11) 0.9261(8) 0.2962(7) 0.085(4) Uani 1 1 d D . .
O3 O 0.5530(12) 0.6526(8) 0.2710(7) 0.095(4) Uani 1 1 d . . .
O4 O 0.8121(11) 0.7157(8) 0.3086(7) 0.091(4) Uani 1 1 d D . .
O5 O 0.5759(10) 0.7255(8) 0.1220(7) 0.076(4) Uani 1 1 d U . .
O6 O 0.8421(11) 0.7815(8) 0.1510(7) 0.085(4) Uani 1 1 d D . .
N3 N 0.150(3) 1.090(3) 0.1131(17) 0.181(10) Uani 0.330(16) 1 d PDU A 1
O7 O 0.101(4) 1.068(4) 0.047(2) 0.176(11) Uani 0.330(16) 1 d PDU A 1
O8 O 0.073(3) 1.111(4) 0.166(2) 0.159(11) Uani 0.330(16) 1 d PDU A 1
N3B N 0.156(2) 1.1038(14) 0.120(2) 0.184(9) Uani 0.670(16) 1 d PDU A 2
O7B O 0.0530(17) 1.0507(17) 0.111(2) 0.172(9) Uani 0.670(16) 1 d PDU A 2
O8B O 0.150(2) 1.1910(14) 0.1407(14) 0.152(8) Uani 0.670(16) 1 d PDU A 2
F1 F 1.0523(11) 0.9938(9) 0.3845(15) 0.170(7) Uani 0.878(16) 1 d PDU B 1
F2 F 0.9396(17) 1.1029(12) 0.4399(10) 0.157(7) Uani 0.878(16) 1 d PDU B 1
F3 F 0.956(2) 1.0924(13) 0.3156(9) 0.175(7) Uani 0.878(16) 1 d PDU B 1
F1B F 1.003(9) 1.039(8) 0.446(4) 0.153(10) Uani 0.122(16) 1 d PDU B 2
F2B F 0.885(8) 1.119(4) 0.372(10) 0.147(10) Uani 0.122(16) 1 d PDU B 2
F3B F 1.028(9) 1.029(9) 0.322(5) 0.161(12) Uani 0.122(16) 1 d PDU B 2
F4 F 1.026(3) 0.612(4) 0.3515(12) 0.212(9) Uani 0.66(4) 1 d PDU C 1
F5 F 0.918(3) 0.544(2) 0.441(3) 0.213(9) Uani 0.66(4) 1 d PDU C 1
F6 F 0.963(4) 0.6992(19) 0.450(2) 0.206(9) Uani 0.66(4) 1 d PDU C 1
F4B F 0.900(5) 0.596(7) 0.471(3) 0.209(11) Uani 0.34(4) 1 d PDU C 2
F5B F 0.979(7) 0.550(5) 0.361(4) 0.202(9) Uani 0.34(4) 1 d PDU C 2
F6B F 1.015(6) 0.699(3) 0.407(5) 0.200(10) Uani 0.34(4) 1 d PDU C 2
F7 F 0.952(12) 0.642(4) 0.032(9) 0.165(10) Uani 0.10(2) 1 d PDU D 1
F8 F 1.085(11) 0.732(11) 0.110(6) 0.169(10) Uani 0.10(2) 1 d PDU D 1
F9 F 1.037(13) 0.779(11) -0.003(6) 0.168(10) Uani 0.10(2) 1 d PDU D 1
F7B F 1.0487(15) 0.8182(8) 0.0567(11) 0.174(6) Uani 0.90(2) 1 d PDU D 2
F8B F 1.0548(17) 0.6786(11) 0.1047(8) 0.166(6) Uani 0.90(2) 1 d PDU D 2
F9B F 1.0002(17) 0.6868(14) -0.0162(7) 0.167(7) Uani 0.90(2) 1 d PDU D 2

loop_
_atom_site_aniso_label
_atom_site_aniso_U_11
_atom_site_aniso_U_22
_atom_site_aniso_U_33
_atom_site_aniso_U_23
_atom_site_aniso_U_13
_atom_site_aniso_U_12
Dy1 0.0736(8) 0.0775(7) 0.0817(7) 0.0010(5) 0.0091(5) -0.0094(5)
C1 0.066(11) 0.127(12) 0.122(11) 0.006(10) 0.008(11) -0.019(11)
C2 0.060(10) 0.131(11) 0.142(11) 0.020(10) 0.001(9) 0.003(10)
C3 0.067(11) 0.115(12) 0.135(11) 0.032(10) 0.009(11) 0.017(11)
C4 0.067(10) 0.108(10) 0.130(10) 0.022(9) -0.001(9) -0.006(9)
C5 0.025(8) 0.109(9) 0.118(9) 0.021(7) -0.019(8) -0.001(8)
C6 0.063(10) 0.129(11) 0.157(11) 0.045(9) -0.018(9) 0.021(10)
C7 0.056(10) 0.113(10) 0.152(10) 0.038(9) 0.002(9) -0.013(9)
C8 0.049(9) 0.103(10) 0.144(10) 0.035(9) -0.002(9) 0.005(9)
C9 0.059(9) 0.103(10) 0.128(10) 0.025(8) -0.014(9) -0.003(9)
C10 0.070(10) 0.107(10) 0.143(10) 0.040(9) 0.002(10) -0.003(10)
C11 0.074(11) 0.114(12) 0.152(12) 0.022(10) 0.015(11) 0.007(11)
C12 0.060(11) 0.103(11) 0.138(12) 0.045(10) -0.008(10) 0.004(10)
C13 0.22(2) 0.173(19) 0.133(18) 0.031(16) 0.043(17) -0.022(18)
C14 0.146(14) 0.126(12) 0.092(11) 0.003(11) 0.015(11) -0.050(10)
C15 0.141(13) 0.124(11) 0.105(11) -0.009(10) 0.006(11) -0.021(10)
C16 0.130(12) 0.117(10) 0.097(11) 0.012(10) 0.003(10) -0.037(9)
C17 0.122(12) 0.091(10) 0.086(10) 0.001(9) -0.008(10) -0.022(9)
C18 0.129(12) 0.113(10) 0.084(10) 0.003(9) 0.006(10) -0.016(10)
C19 0.137(13) 0.123(11) 0.101(12) 0.000(10) 0.001(11) -0.046(10)
C20 0.106(12) 0.083(10) 0.077(10) 0.005(9) -0.005(10) -0.011(9)
C21 0.106(13) 0.092(11) 0.086(10) 0.010(10) -0.008(10) 0.002(10)
C22 0.096(14) 0.090(12) 0.103(12) 0.018(11) -0.030(12) 0.013(10)
C23 0.153(19) 0.137(17) 0.130(15) 0.019(15) -0.006(15) -0.012(14)
C24 0.153(17) 0.204(16) 0.19(2) 0.088(15) -0.022(14) 0.038(14)
C25 0.128(13) 0.130(15) 0.122(14) 0.028(13) 0.009(12) 0.042(12)
C26 0.113(14) 0.102(11) 0.130(12) 0.048(10) -0.008(11) 0.026(11)
C27 0.126(14) 0.076(11) 0.130(13) 0.012(11) 0.030(12) 0.007(11)
C28 0.131(13) 0.093(11) 0.152(12) 0.038(10) 0.013(11) 0.014(10)
C29 0.129(13) 0.099(11) 0.157(12) 0.039(10) 0.000(11) 0.019(10)
C30 0.128(15) 0.104(11) 0.178(13) 0.067(11) 0.008(12) -0.005(11)
C31 0.127(14) 0.092(11) 0.173(14) 0.040(11) 0.015(12) -0.002(10)
C32 0.20(2) 0.145(19) 0.28(2) 0.010(18) 0.04(2) -0.069(14)
C33 0.128(14) 0.119(13) 0.175(13) 0.038(12) 0.004(12) -0.001(11)
C34 0.115(13) 0.084(10) 0.158(12) 0.044(10) 0.007(11) 0.004(10)
C35 0.061(13) 0.118(13) 0.097(13) 0.029(11) 0.004(11) 0.042(11)
C36 0.130(18) 0.203(12) 0.150(16) -0.001(12) 0.025(12) 0.036(14)
C37 0.089(12) 0.104(10) 0.102(11) 0.003(9) 0.014(10) 0.016(10)
C38 0.055(11) 0.092(10) 0.089(11) 0.006(9) 0.004(10) 0.029(9)
C39 0.095(11) 0.100(10) 0.091(10) -0.026(9) 0.018(10) 0.026(10)
C40 0.098(11) 0.111(10) 0.096(11) -0.012(9) 0.011(10) 0.028(9)
C41 0.088(11) 0.101(10) 0.105(10) -0.020(9) -0.011(10) 0.034(10)
C42 0.091(12) 0.114(10) 0.104(11) -0.021(10) -0.008(10) 0.029(10)
C43 0.099(12) 0.115(11) 0.100(12) -0.025(10) 0.000(10) 0.020(11)
C44 0.098(13) 0.119(11) 0.115(12) -0.017(10) -0.003(11) 0.036(11)
C45 0.132(17) 0.150(16) 0.132(16) -0.015(13) -0.038(12) 0.020(14)
N1 0.092(9) 0.064(7) 0.083(8) -0.012(6) 0.004(7) -0.005(7)
N2 0.056(11) 0.069(9) 0.097(11) 0.005(6) 0.022(9) -0.019(9)
O1 0.119(12) 0.074(9) 0.083(9) -0.008(7) -0.006(8) -0.065(8)
O2 0.075(10) 0.086(9) 0.091(9) 0.016(7) 0.012(8) -0.018(7)
O3 0.118(12) 0.053(8) 0.113(10) 0.016(7) 0.012(8) -0.009(8)
O4 0.064(10) 0.095(10) 0.113(10) 0.024(8) -0.007(8) -0.017(8)
O5 0.054(7) 0.097(7) 0.079(7) -0.003(6) 0.000(6) 0.032(6)
O6 0.062(9) 0.106(10) 0.090(10) -0.003(8) 0.002(8) 0.039(8)
N3 0.171(12) 0.188(12) 0.186(12) 0.016(8) 0.000(8) 0.024(8)
O7 0.137(18) 0.209(18) 0.187(19) 0.036(18) -0.010(17) 0.044(17)
O8 0.148(13) 0.165(13) 0.166(13) 0.014(9) 0.002(9) 0.027(9)
N3B 0.173(11) 0.191(11) 0.190(11) 0.015(8) 0.000(8) 0.029(8)
O7B 0.105(15) 0.213(16) 0.207(17) 0.054(15) -0.012(14) 0.037(14)
O8B 0.128(15) 0.161(16) 0.179(15) 0.031(14) 0.018(13) 0.075(13)
F1 0.102(12) 0.203(14) 0.191(15) -0.026(12) -0.003(10) -0.035(10)
F2 0.127(12) 0.149(12) 0.175(13) -0.053(10) -0.024(10) -0.045(10)
F3 0.140(14) 0.172(14) 0.199(14) 0.039(11) -0.018(11) -0.099(10)
F1B 0.12(2) 0.17(2) 0.158(18) -0.006(18) -0.046(17) -0.043(17)
F2B 0.10(2) 0.144(19) 0.18(2) -0.015(19) -0.023(18) -0.018(15)
F3B 0.12(2) 0.17(2) 0.19(2) -0.01(2) -0.01(2) -0.040(19)
F4 0.136(17) 0.26(2) 0.27(2) 0.116(16) -0.014(15) 0.072(16)
F5 0.159(17) 0.232(17) 0.270(19) 0.146(15) -0.030(16) 0.055(16)
F6 0.153(18) 0.216(17) 0.26(2) 0.068(16) -0.033(16) 0.031(15)
F4B 0.15(2) 0.24(2) 0.25(2) 0.108(19) -0.022(18) 0.059(19)
F5B 0.141(19) 0.224(17) 0.26(2) 0.087(17) -0.018(18) 0.080(14)
F6B 0.128(18) 0.220(16) 0.27(2) 0.108(17) -0.044(18) 0.036(15)
F7 0.106(19) 0.233(15) 0.154(19) -0.014(16) 0.038(17) 0.005(17)
F8 0.103(19) 0.25(2) 0.151(17) -0.015(16) 0.032(14) 0.009(18)
F9 0.107(19) 0.242(19) 0.152(17) -0.006(16) 0.046(17) 0.005(18)
F7B 0.133(12) 0.236(11) 0.151(13) 0.018(9) 0.070(10) -0.011(10)
F8B 0.094(11) 0.248(14) 0.159(12) 0.019(10) 0.025(9) 0.030(11)
F9B 0.102(11) 0.274(15) 0.125(11) -0.027(10) 0.034(9) 0.052(11)

loop_
_atom_type_symbol
_atom_type_description
_atom_type_scat_dispersion_real
_atom_type_scat_dispersion_imag
_atom_type_scat_source
C C 0.0033 0.0016 'International Tables Vol C Tables 4.2.6.8 and 6.1.1.4'
H H 0.0000 0.0000 'International Tables Vol C Tables 4.2.6.8 and 6.1.1.4'
Dy Dy -0.1892 4.4098 'International Tables Vol C Tables 4.2.6.8 and 6.1.1.4'
N N 0.0061 0.0033 'International Tables Vol C Tables 4.2.6.8 and 6.1.1.4'
O O 0.0106 0.0060 'International Tables Vol C Tables 4.2.6.8 and 6.1.1.4'
F F 0.0171 0.0103 'International Tables Vol C Tables 4.2.6.8 and 6.1.1.4'

loop_
_geom_angle_atom_site_label_1
_geom_angle_atom_site_label_2
_geom_angle_atom_site_label_3
_geom_angle
O4 Dy1 O1 81.4(4)
O4 Dy1 O5 119.4(4)
O1 Dy1 O5 136.5(4)
O4 Dy1 O3 73.4(4)
O1 Dy1 O3 76.5(4)
O5 Dy1 O3 74.5(4)
O4 Dy1 O2 77.3(4)
O1 Dy1 O2 72.9(4)
O5 Dy1 O2 144.8(4)
O3 Dy1 O2 140.2(4)
O4 Dy1 O6 77.5(4)
O1 Dy1 O6 150.1(4)
O5 Dy1 O6 73.1(4)
O3 Dy1 O6 116.5(4)
O2 Dy1 O6 81.9(4)
O4 Dy1 N2 145.4(5)
O1 Dy1 N2 107.6(4)
O5 Dy1 N2 77.4(4)
O3 Dy1 N2 140.8(5)
O2 Dy1 N2 73.9(4)
O6 Dy1 N2 79.8(4)
O4 Dy1 N1 148.4(4)
O1 Dy1 N1 72.3(4)
O5 Dy1 N1 72.8(4)
O3 Dy1 N1 83.5(5)
O2 Dy1 N1 110.1(4)
O6 Dy1 N1 133.3(4)
N2 Dy1 N1 62.3(5)
C3 C1 N1 121(2)
C3 C1 H1 119.7
N1 C1 H1 119.7
C3 C2 C4 122(2)
C3 C2 H2 118.8
C4 C2 H2 118.8
C1 C3 C2 121(2)
C1 C3 H3 119.6
C2 C3 H3 119.6
C2 C4 C6 128(2)
C2 C4 C5 114(2)
C6 C4 C5 118(2)
N1 C5 C9 118(2)
N1 C5 C4 124(2)
C9 C5 C4 118(2)
N3 C6 N3B 9(2)
N3 C6 C7 116(3)
N3B C6 C7 113(2)
N3 C6 C4 121(3)
N3B C6 C4 126(2)
C7 C6 C4 121.3(17)
C8 C7 C6 121(2)
C8 C7 H7 119.3
C6 C7 H7 119.3
C7 C8 C10 122(2)
C7 C8 C9 120(2)
C10 C8 C9 118(2)
N2 C9 C5 115.4(19)
N2 C9 C8 124(2)
C5 C9 C8 120(2)
C8 C10 C11 118(2)
C8 C10 H10 120.8
C11 C10 H10 120.8
C12 C11 C10 115(2)
C12 C11 H11 122.3
C10 C11 H11 122.3
N2 C12 C11 131(2)
N2 C12 H12 114.5
C11 C12 H12 114.5
C14 C13 H13A 109.5
C14 C13 H13B 109.5
H13A C13 H13B 109.5
C14 C13 H13C 109.5
H13A C13 H13C 109.5
H13B C13 H13C 109.5
C19 C14 C15 119.2(19)
C19 C14 C13 125(2)
C15 C14 C13 116(2)
C14 C15 C16 122.6(19)
C14 C15 H15 118.7
C16 C15 H15 118.7
C17 C16 C15 117(2)
C17 C16 H16 121.3
C15 C16 H16 121.3
C16 C17 C18 118(2)
C16 C17 C20 124(2)
C18 C17 C20 117(2)
C19 C18 C17 122(2)
C19 C18 H18 119.0
C17 C18 H18 119.0
C14 C19 C18 120(2)
C14 C19 H19 119.8
C18 C19 H19 119.8
O1 C20 C21 119.6(19)
O1 C20 C17 120(2)
C21 C20 C17 120(2)
C22 C21 C20 124.7(19)
C22 C21 H21 117.6
C20 C21 H21 117.6
O2 C22 C21 128.5(16)
O2 C22 C23 110.9(13)
C21 C22 C23 120.4(14)
F3B C23 F2B 114.0(12)
F3B C23 F1B 114.0(12)
F2B C23 F1B 113.8(12)
F3B C23 F3 55(6)
F2B C23 F3 59(6)
F1B C23 F3 144(2)
F3B C23 F2 141(5)
F2B C23 F2 62(6)
F1B C23 F2 52(6)
F3 C23 F2 110.9(9)
F3B C23 F1 57(6)
F2B C23 F1 159(4)
F1B C23 F1 61(6)
F3 C23 F1 110.8(9)
F2 C23 F1 111.0(9)
F3B C23 C22 110(4)
F2B C23 C22 94(4)
F1B C23 C22 108.8(10)
F3 C23 C22 107.5(14)
F2 C23 C22 109.3(13)
F1 C23 C22 107.3(8)
F6B C24 F5B 113.4(12)
F6B C24 F4B 113.0(12)
F5B C24 F4B 112.7(12)
F6B C24 F5 137(3)
F5B C24 F5 73(3)
F4B C24 F5 40(3)
F6B C24 F6 41(3)
F5B C24 F6 149(3)
F4B C24 F6 76(3)
F5 C24 F6 111.8(11)
F6B C24 F4 71(3)
F5B C24 F4 44(3)
F4B C24 F4 144(3)
F5 C24 F4 111.6(11)
F6 C24 F4 111.5(11)
F6B C24 C25 108(3)
F5B C24 C25 102(3)
F4B C24 C25 107(3)
F5 C24 C25 111.9(17)
F6 C24 C25 104.1(19)
F4 C24 C25 105.5(19)
O4 C25 C26 118.1(17)
O4 C25 C24 119.9(17)
C26 C25 C24 122.0(15)
C27 C26 C25 131(2)
C27 C26 H26 114.5
C25 C26 H26 114.5
C26 C27 O3 124(2)
C26 C27 C28 127(3)
O3 C27 C28 109(2)
C29 C28 C34 121(2)
C29 C28 C27 118(2)
C34 C28 C27 121(2)
C28 C29 C30 122(2)
C28 C29 H29 119.0
C30 C29 H29 119.0
C31 C30 C29 115(2)
C31 C30 H30 122.3
C29 C30 H30 122.3
C33 C31 C30 121(3)
C33 C31 C32 120(3)
C30 C31 C32 118(2)
C31 C32 H32A 109.5
C31 C32 H32B 109.5
H32A C32 H32B 109.5
C31 C32 H32C 109.5
H32A C32 H32C 109.5
H32B C32 H32C 109.5
C31 C33 C34 124(3)
C31 C33 H33 117.9
C34 C33 H33 117.9
C33 C34 C28 115(2)
C33 C34 H34 122.7
C28 C34 H34 122.7
O6 C35 C37 121.3(16)
O6 C35 C36 117.1(15)
C37 C35 C36 121.1(14)
F9 C36 F7 113.9(13)
F9 C36 F8B 138(7)
F7 C36 F8B 79(7)
F9 C36 F8 114.5(13)
F7 C36 F8 114.0(13)
F8B C36 F8 35(6)
F9 C36 F9B 61(7)
F7 C36 F9B 54(7)
F8B C36 F9B 113.0(10)
F8 C36 F9B 132(8)
F9 C36 F7B 52(7)
F7 C36 F7B 166(7)
F8B C36 F7B 112.4(10)
F8 C36 F7B 77(6)
F9B C36 F7B 112.8(10)
F9 C36 C35 119(6)
F7 C36 C35 79(6)
F8B C36 C35 102.1(15)
F8 C36 C35 112(7)
F9B C36 C35 110.7(14)
F7B C36 C35 105.1(15)
C35 C37 C38 126.8(19)
C35 C37 H37 116.6
C38 C37 H37 116.6
O5 C38 C37 120(2)
O5 C38 C39 121.3(18)
C37 C38 C39 118(2)
C41 C39 C40 116(2)
C41 C39 C38 118.8(18)
C40 C39 C38 125(2)
C44 C40 C39 121(2)
C44 C40 H40 119.4
C39 C40 H40 119.4
C42 C41 C39 121(2)
C42 C41 H41 119.4
C39 C41 H41 119.4
C41 C42 C43 120(2)
C41 C42 H42 119.9
C43 C42 H42 119.9
C44 C43 C42 121(2)
C44 C43 C45 117(2)
C42 C43 C45 122(2)
C43 C44 C40 119(2)
C43 C44 H44 120.4
C40 C44 H44 120.4
C43 C45 H45A 109.5
C43 C45 H45B 109.5
H45A C45 H45B 109.5
C43 C45 H45C 109.5
H45A C45 H45C 109.5
H45B C45 H45C 109.5
C5 N1 C1 118.5(18)
C5 N1 Dy1 121.4(13)
C1 N1 Dy1 120.1(13)
C12 N2 C9 113.0(16)
C12 N2 Dy1 123.9(14)
C9 N2 Dy1 123.0(13)
C20 O1 Dy1 140.6(14)
C22 O2 Dy1 131.8(10)
C27 O3 Dy1 132.6(13)
C25 O4 Dy1 137.8(12)
C38 O5 Dy1 141.5(13)
C35 O6 Dy1 135.1(12)
O8 N3 O7 117(2)
O8 N3 C6 118.7(19)
O7 N3 C6 119.7(19)
O8B N3B O7B 119(2)
O8B N3B C6 120.7(17)
O7B N3B C6 116.6(16)

loop_
_geom_bond_atom_site_label_1
_geom_bond_atom_site_label_2
_geom_bond_distance
Dy1 O4 2.255(12)
Dy1 O1 2.269(12)
Dy1 O5 2.275(11)
Dy1 O3 2.297(11)
Dy1 O2 2.325(11)
Dy1 O6 2.333(12)
Dy1 N2 2.473(14)
Dy1 N1 2.570(16)
C1 C3 1.35(2)
C1 N1 1.406(19)
C1 H1 0.9300
C2 C3 1.36(2)
C2 C4 1.38(2)
C2 H2 0.9300
C3 H3 0.9300
C4 C6 1.41(2)
C4 C5 1.47(2)
C5 N1 1.303(18)
C5 C9 1.40(2)
C6 N3 1.335(10)
C6 N3B 1.341(9)
C6 C7 1.38(2)
C7 C8 1.36(2)
C7 H7 0.9300
C8 C10 1.40(2)
C8 C9 1.42(2)
C9 N2 1.39(2)
C10 C11 1.42(2)
C10 H10 0.9300
C11 C12 1.40(2)
C11 H11 0.9300
C12 N2 1.275(19)
C12 H12 0.9300
C13 C14 1.553(9)
C13 H13A 0.9600
C13 H13B 0.9600
C13 H13C 0.9600
C14 C19 1.33(2)
C14 C15 1.391(9)
C15 C16 1.43(2)
C15 H15 0.9300
C16 C17 1.38(2)
C16 H16 0.9300
C17 C18 1.41(2)
C17 C20 1.46(2)
C18 C19 1.40(2)
C18 H18 0.9300
C19 H19 0.9300
C20 O1 1.251(18)
C20 C21 1.44(2)
C21 C22 1.31(2)
C21 H21 0.9300
C22 O2 1.306(9)
C22 C23 1.568(9)
C23 F3B 1.253(10)
C23 F2B 1.254(10)
C23 F1B 1.254(10)
C23 F3 1.273(9)
C23 F2 1.276(9)
C23 F1 1.276(9)
C24 F6B 1.258(10)
C24 F5B 1.262(9)
C24 F4B 1.262(10)
C24 F5 1.268(9)
C24 F6 1.271(9)
C24 F4 1.272(9)
C24 C25 1.573(9)
C25 O4 1.293(9)
C25 C26 1.38(2)
C26 C27 1.28(2)
C26 H26 0.9300
C27 O3 1.29(2)
C27 C28 1.546(9)
C28 C29 1.37(2)
C28 C34 1.40(2)
C29 C30 1.44(2)
C29 H29 0.9300
C30 C31 1.37(3)
C30 H30 0.9300
C31 C33 1.33(2)
C31 C32 1.56(3)
C32 H32A 0.9600
C32 H32B 0.9600
C32 H32C 0.9600
C33 C34 1.40(2)
C33 H33 0.9300
C34 H34 0.9300
C35 O6 1.290(9)
C35 C37 1.42(2)
C35 C36 1.550(9)
C36 F9 1.251(10)
C36 F7 1.256(10)
C36 F8B 1.270(9)
C36 F8 1.250(10)
C36 F9B 1.261(9)
C36 F7B 1.265(9)
C37 C38 1.43(2)
C37 H37 0.9300
C38 O5 1.228(18)
C38 C39 1.51(2)
C39 C41 1.38(2)
C39 C40 1.391(9)
C40 C44 1.35(2)
C40 H40 0.9300
C41 C42 1.30(2)
C41 H41 0.9300
C42 C43 1.36(2)
C42 H42 0.9300
C43 C44 1.32(2)
C43 C45 1.53(2)
C44 H44 0.9300
C45 H45A 0.9600
C45 H45B 0.9600
C45 H45C 0.9600
N3 O8 1.221(10)
N3 O7 1.224(10)
N3B O8B 1.212(9)
N3B O7B 1.216(9)
